data_1517377
loop_
_publ_author_name
'Tang, Ben-Qin'
'Wang, Wen-Jing'
'Huang, Xiao-Jun'
'Li, Guo-Qiang'
'Wang, Lei'
'Jiang, Ren-Wang'
'Yang, Ting-Ting'
'Shi, Lei'
'Zhang, Xiao-Qi'
'Ye, Wen-Cai'

_publ_section_title
;
 Iboga-Type Alkaloids from Ervatamia officinalis.
;
_journal_issue 8
_journal_name_full 'Journal of natural products'
_journal_page_first 1839
_journal_paper_doi 10.1021/np500240b
_journal_volume 77
_journal_year 2014
_chemical_absolute_configuration rm
_chemical_formula_sum 'C20 H26 N2 O'
_chemical_formula_weight 310.43
_chemical_name_systematic
; 
 ? 
;
_space_group_IT_number 19
_symmetry_cell_setting orthorhombic
_symmetry_space_group_name_Hall 'P 2ac 2ab'
_symmetry_space_group_name_H-M 'P 21 21 21'
_atom_sites_solution_hydrogens geom
_atom_sites_solution_primary direct
_atom_sites_solution_secondary difmap
_audit_creation_method SHELXL-97
_cell_angle_alpha 90.00
_cell_angle_beta 90.00
_cell_angle_gamma 90.00
_cell_formula_units_Z 8
_cell_length_a 10.41133(12)
_cell_length_b 16.78110(18)
_cell_length_c 19.4871(2)
_cell_measurement_reflns_used 15937
_cell_measurement_temperature 173(2)
_cell_measurement_theta_max 60.7449
_cell_measurement_theta_min 3.4729
_cell_volume 3404.66(6)
_computing_structure_refinement 'SHELXL-97 (Sheldrick, 2008)'
_computing_structure_solution 'SHELXS-97 (Sheldrick, 2008)'
_diffrn_ambient_temperature 173(2)
_diffrn_detector_area_resol_mean 16.0288
_diffrn_measured_fraction_theta_full 0.997
_diffrn_measured_fraction_theta_max 0.997
_diffrn_measurement_device_type 'Xcalibur, Sapphire3, Gemini ultra'
_diffrn_measurement_method '\w scans'
_diffrn_radiation_monochromator mirror
_diffrn_radiation_source 'Enhance Ultra (Cu) X-ray Source'
_diffrn_radiation_type 'Cu K\a'
_diffrn_radiation_wavelength 1.54178
_diffrn_reflns_av_R_equivalents 0.0256
_diffrn_reflns_av_sigmaI/netI 0.0167
_diffrn_reflns_limit_h_max 11
_diffrn_reflns_limit_h_min -11
_diffrn_reflns_limit_k_max 19
_diffrn_reflns_limit_k_min -18
_diffrn_reflns_limit_l_max 21
_diffrn_reflns_limit_l_min -22
_diffrn_reflns_number 26430
_diffrn_reflns_theta_full 60.83
_diffrn_reflns_theta_max 60.83
_diffrn_reflns_theta_min 3.48
_exptl_absorpt_coefficient_mu 0.579
_exptl_absorpt_correction_T_max 1.00000
_exptl_absorpt_correction_T_min 0.29791
_exptl_absorpt_correction_type multi-scan
_exptl_crystal_colour colorless
_exptl_crystal_density_diffrn 1.211
_exptl_crystal_density_method 'not measured'
_exptl_crystal_description block
_exptl_crystal_F_000 1344
_exptl_crystal_size_max 0.33
_exptl_crystal_size_mid 0.29
_exptl_crystal_size_min 0.28
_refine_diff_density_max 0.111
_refine_diff_density_min -0.161
_refine_diff_density_rms 0.034
_refine_ls_abs_structure_details 'Flack H D (1983), Acta Cryst. A39, 876-881'
_refine_ls_abs_structure_Flack 0.10(18)
_refine_ls_extinction_method none
_refine_ls_goodness_of_fit_ref 1.075
_refine_ls_hydrogen_treatment constr
_refine_ls_matrix_type full
_refine_ls_number_parameters 419
_refine_ls_number_reflns 5163
_refine_ls_number_restraints 0
_refine_ls_restrained_S_all 1.075
_refine_ls_R_factor_all 0.0289
_refine_ls_R_factor_gt 0.0281
_refine_ls_shift/su_max 0.001
_refine_ls_shift/su_mean 0.000
_refine_ls_structure_factor_coef Fsqd
_refine_ls_weighting_details 'calc w=1/[\s^2^(Fo^2^)+(0.0447P)^2^+0.3607P] where P=(Fo^2^+2Fc^2^)/3'
_refine_ls_weighting_scheme calc
_refine_ls_wR_factor_gt 0.0721
_refine_ls_wR_factor_ref 0.0729
_reflns_number_gt 5043
_reflns_number_total 5163
_reflns_threshold_expression >2sigma(I)
_cod_data_source_file np500240b_si_006.cif
_cod_data_source_block ga-a
_cod_depositor_comments 'Adding full bibliography for 1517377--1517381.cif.'
_cod_original_cell_volume 3404.66(7)
_cod_original_sg_symbol_H-M p212121
_cod_database_code 1517377

loop_
_symmetry_equiv_pos_as_xyz
'x, y, z'
'-x+1/2, -y, z+1/2'
'x+1/2, -y+1/2, -z'
'-x, y+1/2, -z+1/2'

loop_
_atom_site_label
_atom_site_type_symbol
_atom_site_fract_x
_atom_site_fract_y
_atom_site_fract_z
_atom_site_U_iso_or_equiv
_atom_site_adp_type
_atom_site_occupancy
_atom_site_symmetry_multiplicity
_atom_site_calc_flag
_atom_site_refinement_flags
O1 O 0.53336(12) 0.95123(6) 0.86997(6) 0.0451(3) Uani 1 1 d .
N1 N 0.12631(11) 0.74338(7) 0.88020(6) 0.0309(3) Uani 1 1 d .
H1 H 0.0455 0.7492 0.8878 0.037 Uiso 1 1 calc R
N4 N 0.29147(11) 0.50299(7) 0.85697(6) 0.0310(3) Uani 1 1 d .
C2 C 0.18741(13) 0.67095(8) 0.86792(7) 0.0277(3) Uani 1 1 d .
C3 C 0.30287(15) 0.50001(10) 0.93217(8) 0.0384(4) Uani 1 1 d .
H3A H 0.3441 0.5481 0.9489 0.046 Uiso 1 1 calc R
H3B H 0.3549 0.4547 0.9456 0.046 Uiso 1 1 calc R
C5 C 0.39449(14) 0.54522(9) 0.82214(8) 0.0335(3) Uani 1 1 d .
H5A H 0.3725 0.5489 0.7739 0.040 Uiso 1 1 calc R
H5B H 0.4717 0.5131 0.8255 0.040 Uiso 1 1 calc R
C6 C 0.42640(14) 0.62885(8) 0.84759(9) 0.0348(3) Uani 1 1 d .
H6A H 0.4712 0.6239 0.8910 0.042 Uiso 1 1 calc R
H6B H 0.4857 0.6528 0.8152 0.042 Uiso 1 1 calc R
C7 C 0.31581(14) 0.68540(8) 0.85756(7) 0.0285(3) Uani 1 1 d .
C8 C 0.33494(14) 0.76940(8) 0.86425(7) 0.0283(3) Uani 1 1 d .
C9 C 0.44618(15) 0.81679(8) 0.86156(7) 0.0316(3) Uani 1 1 d .
H9 H 0.5261 0.7944 0.8524 0.038 Uiso 1 1 calc R
C10 C 0.43326(16) 0.89775(8) 0.87295(7) 0.0344(3) Uani 1 1 d .
C11 C 0.31329(17) 0.93147(9) 0.88748(7) 0.0376(4) Uani 1 1 d .
H11 H 0.3076 0.9861 0.8950 0.045 Uiso 1 1 calc R
C12 C 0.20368(16) 0.88584(9) 0.89087(7) 0.0354(3) Uani 1 1 d .
H12 H 0.1246 0.9086 0.9011 0.042 Uiso 1 1 calc R
C13 C 0.21503(15) 0.80422(8) 0.87842(7) 0.0302(3) Uani 1 1 d .
C14 C 0.16904(16) 0.49267(10) 0.96282(8) 0.0394(4) Uani 1 1 d .
H14 H 0.1747 0.4802 1.0119 0.047 Uiso 1 1 calc R
C15 C 0.09990(17) 0.42615(10) 0.92503(9) 0.0462(4) Uani 1 1 d .
H15A H 0.0193 0.4143 0.9478 0.055 Uiso 1 1 calc R
H15B H 0.1523 0.3783 0.9253 0.055 Uiso 1 1 calc R
C16 C 0.10836(13) 0.59675(8) 0.87557(7) 0.0297(3) Uani 1 1 d .
H16 H 0.0219 0.6081 0.8583 0.036 Uiso 1 1 calc R
C17 C 0.09616(15) 0.57075(9) 0.95218(8) 0.0354(4) Uani 1 1 d .
H17A H 0.1315 0.6117 0.9818 0.043 Uiso 1 1 calc R
H17B H 0.0064 0.5635 0.9639 0.043 Uiso 1 1 calc R
C18 C 0.04011(19) 0.39999(13) 0.72992(11) 0.0656(6) Uani 1 1 d .
H18A H -0.0515 0.4052 0.7335 0.098 Uiso 1 1 calc R
H18B H 0.0606 0.3565 0.6999 0.098 Uiso 1 1 calc R
H18C H 0.0757 0.4484 0.7118 0.098 Uiso 1 1 calc R
C19 C 0.09556(16) 0.38433(10) 0.79952(10) 0.0486(4) Uani 1 1 d .
H19A H 0.1871 0.3752 0.7949 0.058 Uiso 1 1 calc R
H19B H 0.0575 0.3361 0.8179 0.058 Uiso 1 1 calc R
C20 C 0.07394(14) 0.45218(9) 0.85047(9) 0.0382(4) Uani 1 1 d .
H20 H -0.0158 0.4693 0.8470 0.046 Uiso 1 1 calc R
C21 C 0.16085(13) 0.52477(8) 0.83599(8) 0.0297(3) Uani 1 1 d .
H21 H 0.1600 0.5365 0.7867 0.036 Uiso 1 1 calc R
C22 C 0.65193(19) 0.92162(10) 0.84561(10) 0.0528(5) Uani 1 1 d .
H22A H 0.6837 0.8819 0.8767 0.079 Uiso 1 1 calc R
H22B H 0.7127 0.9645 0.8425 0.079 Uiso 1 1 calc R
H22C H 0.6400 0.8984 0.8011 0.079 Uiso 1 1 calc R
O1' O 0.83123(10) 0.75257(5) 0.89590(5) 0.0330(2) Uani 1 1 d .
N1' N 0.70367(11) 0.46673(7) 0.77778(6) 0.0283(3) Uani 1 1 d .
H1' H 0.6971 0.4513 0.7358 0.034 Uiso 1 1 calc R
N4' N 0.68640(12) 0.28774(7) 0.94570(6) 0.0321(3) Uani 1 1 d .
C2' C 0.68718(13) 0.41838(8) 0.83439(7) 0.0275(3) Uani 1 1 d .
C3' C 0.54679(16) 0.27815(10) 0.95087(9) 0.0420(4) Uani 1 1 d .
H3'1 H 0.5068 0.3292 0.9602 0.050 Uiso 1 1 calc R
H3'2 H 0.5260 0.2421 0.9882 0.050 Uiso 1 1 calc R
C5' C 0.73775(15) 0.35434(8) 0.98422(7) 0.0321(3) Uani 1 1 d .
H5'1 H 0.8304 0.3540 0.9788 0.039 Uiso 1 1 calc R
H5'2 H 0.7199 0.3449 1.0324 0.039 Uiso 1 1 calc R
C6' C 0.68972(15) 0.43829(8) 0.96649(7) 0.0318(3) Uani 1 1 d .
H6'1 H 0.5996 0.4417 0.9788 0.038 Uiso 1 1 calc R
H6'2 H 0.7358 0.4762 0.9949 0.038 Uiso 1 1 calc R
C7' C 0.70361(13) 0.46338(8) 0.89280(7) 0.0257(3) Uani 1 1 d .
C8' C 0.73266(12) 0.54300(8) 0.87057(7) 0.0244(3) Uani 1 1 d .
C9' C 0.76178(13) 0.61411(8) 0.90590(7) 0.0254(3) Uani 1 1 d .
H9' H 0.7610 0.6160 0.9536 0.030 Uiso 1 1 calc R
C10' C 0.79139(13) 0.68076(8) 0.86766(7) 0.0262(3) Uani 1 1 d .
C11' C 0.78814(14) 0.67995(9) 0.79548(7) 0.0314(3) Uani 1 1 d .
H11' H 0.8063 0.7264 0.7713 0.038 Uiso 1 1 calc R
C12' C 0.75853(14) 0.61142(9) 0.76037(7) 0.0316(3) Uani 1 1 d .
H12' H 0.7562 0.6107 0.7127 0.038 Uiso 1 1 calc R
C13' C 0.73209(13) 0.54312(8) 0.79824(7) 0.0263(3) Uani 1 1 d .
C14' C 0.49669(16) 0.24471(10) 0.88349(9) 0.0428(4) Uani 1 1 d .
H14' H 0.4054 0.2316 0.8881 0.051 Uiso 1 1 calc R
C15' C 0.57223(18) 0.16993(10) 0.86617(10) 0.0502(4) Uani 1 1 d .
H15C H 0.5365 0.1451 0.8255 0.060 Uiso 1 1 calc R
H15D H 0.5661 0.1322 0.9038 0.060 Uiso 1 1 calc R
C16' C 0.65943(14) 0.33190(9) 0.82360(7) 0.0325(3) Uani 1 1 d .
H16' H 0.6895 0.3178 0.7775 0.039 Uiso 1 1 calc R
C17' C 0.51406(16) 0.30865(10) 0.82813(9) 0.0433(4) Uani 1 1 d .
H17C H 0.4632 0.3553 0.8395 0.052 Uiso 1 1 calc R
H17D H 0.4850 0.2884 0.7842 0.052 Uiso 1 1 calc R
C18' C 0.9472(2) 0.14316(12) 0.86531(11) 0.0617(5) Uani 1 1 d .
H18D H 0.9513 0.1340 0.8167 0.093 Uiso 1 1 calc R
H18E H 0.9992 0.1045 0.8886 0.093 Uiso 1 1 calc R
H18F H 0.9785 0.1957 0.8754 0.093 Uiso 1 1 calc R
C19' C 0.80962(19) 0.13577(9) 0.88924(10) 0.0510(4) Uani 1 1 d .
H19C H 0.8067 0.1462 0.9382 0.061 Uiso 1 1 calc R
H19D H 0.7816 0.0813 0.8821 0.061 Uiso 1 1 calc R
C20' C 0.71478(18) 0.19156(9) 0.85341(9) 0.0420(4) Uani 1 1 d .
H20' H 0.7306 0.1881 0.8039 0.050 Uiso 1 1 calc R
C21' C 0.73207(14) 0.27912(8) 0.87496(7) 0.0331(3) Uani 1 1 d .
H21' H 0.8236 0.2926 0.8733 0.040 Uiso 1 1 calc R
C22' C 0.82925(17) 0.75846(9) 0.96902(8) 0.0406(4) Uani 1 1 d .
H22D H 0.7440 0.7478 0.9855 0.061 Uiso 1 1 calc R
H22E H 0.8545 0.8112 0.9825 0.061 Uiso 1 1 calc R
H22F H 0.8879 0.7203 0.9882 0.061 Uiso 1 1 calc R

loop_
_atom_site_aniso_label
_atom_site_aniso_U_11
_atom_site_aniso_U_22
_atom_site_aniso_U_33
_atom_site_aniso_U_23
_atom_site_aniso_U_13
_atom_site_aniso_U_12
O1 0.0616(7) 0.0289(5) 0.0448(6) -0.0032(5) -0.0002(5) -0.0114(5)
N1 0.0271(6) 0.0326(6) 0.0331(7) -0.0006(5) -0.0003(5) 0.0080(5)
N4 0.0219(6) 0.0294(6) 0.0418(7) 0.0001(5) 0.0010(5) -0.0003(5)
C2 0.0272(7) 0.0296(7) 0.0262(7) -0.0002(6) -0.0018(6) 0.0054(6)
C3 0.0326(8) 0.0390(8) 0.0437(9) 0.0071(7) -0.0049(7) 0.0055(7)
C5 0.0227(7) 0.0284(7) 0.0494(9) -0.0045(7) 0.0057(6) 0.0012(6)
C6 0.0230(7) 0.0290(7) 0.0524(10) -0.0029(7) 0.0034(7) 0.0003(6)
C7 0.0278(7) 0.0270(7) 0.0307(7) -0.0008(6) 0.0000(6) 0.0025(6)
C8 0.0336(7) 0.0274(7) 0.0239(7) 0.0006(5) -0.0019(6) 0.0030(6)
C9 0.0375(8) 0.0300(7) 0.0274(7) 0.0010(6) -0.0007(6) -0.0007(6)
C10 0.0510(9) 0.0283(7) 0.0237(7) -0.0002(6) -0.0024(7) -0.0050(7)
C11 0.0635(11) 0.0263(7) 0.0231(7) 0.0002(6) -0.0007(7) 0.0045(7)
C12 0.0473(9) 0.0343(8) 0.0245(7) 0.0016(6) 0.0009(7) 0.0127(7)
C13 0.0389(8) 0.0295(7) 0.0223(7) 0.0009(6) -0.0023(6) 0.0059(6)
C14 0.0385(8) 0.0423(9) 0.0374(8) 0.0095(7) 0.0035(7) 0.0029(7)
C15 0.0423(10) 0.0380(9) 0.0584(11) 0.0079(8) 0.0126(8) -0.0051(7)
C16 0.0218(7) 0.0342(8) 0.0332(8) -0.0010(6) -0.0013(6) 0.0011(6)
C17 0.0340(8) 0.0379(8) 0.0343(8) -0.0001(7) 0.0043(6) 0.0009(7)
C18 0.0451(11) 0.0744(13) 0.0774(14) -0.0388(12) -0.0125(10) 0.0094(10)
C19 0.0335(9) 0.0403(9) 0.0719(12) -0.0171(9) 0.0023(8) -0.0078(7)
C20 0.0237(7) 0.0355(8) 0.0555(10) -0.0083(7) 0.0054(7) -0.0046(6)
C21 0.0223(7) 0.0339(7) 0.0328(8) -0.0036(6) -0.0010(6) -0.0006(6)
C22 0.0542(11) 0.0411(9) 0.0632(12) -0.0068(8) 0.0070(9) -0.0168(8)
O1' 0.0401(6) 0.0266(5) 0.0323(5) -0.0012(4) 0.0043(4) -0.0035(4)
N1' 0.0322(7) 0.0316(6) 0.0209(6) -0.0027(5) 0.0001(5) -0.0023(5)
N4' 0.0360(7) 0.0283(6) 0.0319(6) 0.0011(5) -0.0009(5) -0.0043(5)
C2' 0.0260(7) 0.0306(7) 0.0260(7) 0.0004(6) 0.0011(6) -0.0002(6)
C3' 0.0430(9) 0.0429(9) 0.0401(9) 0.0013(7) 0.0037(7) -0.0124(8)
C5' 0.0375(8) 0.0306(8) 0.0283(7) 0.0024(6) -0.0021(6) -0.0028(6)
C6' 0.0404(8) 0.0288(7) 0.0264(7) -0.0002(6) 0.0008(6) -0.0028(7)
C7' 0.0249(7) 0.0263(7) 0.0259(7) 0.0011(6) 0.0000(6) -0.0013(6)
C8' 0.0191(6) 0.0289(7) 0.0253(7) 0.0020(6) 0.0009(5) 0.0029(5)
C9' 0.0238(7) 0.0296(7) 0.0228(7) 0.0003(5) 0.0012(5) 0.0027(5)
C10' 0.0202(7) 0.0261(7) 0.0323(7) 0.0001(6) 0.0030(6) 0.0022(5)
C11' 0.0310(8) 0.0311(7) 0.0322(7) 0.0076(6) 0.0043(6) -0.0008(6)
C12' 0.0328(8) 0.0394(9) 0.0227(7) 0.0039(6) 0.0017(6) 0.0003(7)
C13' 0.0225(7) 0.0307(7) 0.0257(7) -0.0004(6) 0.0015(6) 0.0011(6)
C14' 0.0380(9) 0.0451(9) 0.0452(10) 0.0029(7) -0.0013(7) -0.0166(7)
C15' 0.0604(11) 0.0365(9) 0.0538(11) -0.0026(8) -0.0034(9) -0.0146(8)
C16' 0.0375(8) 0.0323(8) 0.0277(7) -0.0038(6) 0.0011(6) -0.0059(7)
C17' 0.0412(9) 0.0436(9) 0.0449(9) 0.0012(7) -0.0091(8) -0.0113(7)
C18' 0.0631(12) 0.0530(11) 0.0692(13) 0.0001(9) 0.0005(10) 0.0171(10)
C19' 0.0722(13) 0.0261(8) 0.0547(10) -0.0022(7) -0.0002(10) -0.0014(8)
C20' 0.0540(10) 0.0286(8) 0.0435(9) -0.0047(7) 0.0014(8) -0.0049(7)
C21' 0.0342(8) 0.0297(8) 0.0352(8) -0.0027(6) 0.0012(6) -0.0030(6)
C22' 0.0531(10) 0.0334(8) 0.0352(8) -0.0061(6) 0.0082(7) -0.0043(7)

loop_
_atom_type_symbol
_atom_type_description
_atom_type_scat_dispersion_real
_atom_type_scat_dispersion_imag
_atom_type_scat_source
C C 0.0181 0.0091 'International Tables Vol C Tables 4.2.6.8 and 6.1.1.4'
H H 0.0000 0.0000 'International Tables Vol C Tables 4.2.6.8 and 6.1.1.4'
O O 0.0492 0.0322 'International Tables Vol C Tables 4.2.6.8 and 6.1.1.4'
N N 0.0311 0.0180 'International Tables Vol C Tables 4.2.6.8 and 6.1.1.4'

loop_
_geom_angle_atom_site_label_1
_geom_angle_atom_site_label_2
_geom_angle_atom_site_label_3
_geom_angle
C10 O1 C22 116.52(12)
C13 N1 C2 109.65(11)
C13 N1 H1 125.2
C2 N1 H1 125.2
C5 N4 C21 115.63(11)
C5 N4 C3 114.97(12)
C21 N4 C3 111.16(11)
C7 C2 N1 108.40(12)
C7 C2 C16 134.04(13)
N1 C2 C16 117.18(12)
N4 C3 C14 108.66(12)
N4 C3 H3A 110.0
C14 C3 H3A 110.0
N4 C3 H3B 110.0
C14 C3 H3B 110.0
H3A C3 H3B 108.3
N4 C5 C6 117.22(12)
N4 C5 H5A 108.0
C6 C5 H5A 108.0
N4 C5 H5B 108.0
C6 C5 H5B 108.0
H5A C5 H5B 107.2
C7 C6 C5 117.12(12)
C7 C6 H6A 108.0
C5 C6 H6A 108.0
C7 C6 H6B 108.0
C5 C6 H6B 108.0
H6A C6 H6B 107.3
C2 C7 C8 107.23(12)
C2 C7 C6 130.71(13)
C8 C7 C6 121.81(13)
C13 C8 C9 120.25(12)
C13 C8 C7 107.70(13)
C9 C8 C7 131.99(13)
C10 C9 C8 118.00(14)
C10 C9 H9 121.0
C8 C9 H9 121.0
O1 C10 C9 124.05(15)
O1 C10 C11 114.86(12)
C9 C10 C11 121.07(14)
C12 C11 C10 121.65(13)
C12 C11 H11 119.2
C10 C11 H11 119.2
C11 C12 C13 117.87(14)
C11 C12 H12 121.1
C13 C12 H12 121.1
N1 C13 C12 131.77(14)
N1 C13 C8 107.00(11)
C12 C13 C8 121.14(14)
C15 C14 C3 107.66(14)
C15 C14 C17 109.22(13)
C3 C14 C17 109.40(12)
C15 C14 H14 110.2
C3 C14 H14 110.2
C17 C14 H14 110.2
C14 C15 C20 109.38(13)
C14 C15 H15A 109.8
C20 C15 H15A 109.8
C14 C15 H15B 109.8
C20 C15 H15B 109.8
H15A C15 H15B 108.2
C2 C16 C21 114.09(12)
C2 C16 C17 111.83(12)
C21 C16 C17 106.86(12)
C2 C16 H16 107.9
C21 C16 H16 107.9
C17 C16 H16 107.9
C14 C17 C16 109.21(12)
C14 C17 H17A 109.8
C16 C17 H17A 109.8
C14 C17 H17B 109.8
C16 C17 H17B 109.8
H17A C17 H17B 108.3
C19 C18 H18A 109.5
C19 C18 H18B 109.5
H18A C18 H18B 109.5
C19 C18 H18C 109.5
H18A C18 H18C 109.5
H18B C18 H18C 109.5
C18 C19 C20 113.65(15)
C18 C19 H19A 108.8
C20 C19 H19A 108.8
C18 C19 H19B 108.8
C20 C19 H19B 108.8
H19A C19 H19B 107.7
C19 C20 C15 112.07(14)
C19 C20 C21 112.53(13)
C15 C20 C21 107.06(13)
C19 C20 H20 108.4
C15 C20 H20 108.4
C21 C20 H20 108.4
N4 C21 C16 112.73(11)
N4 C21 C20 107.22(11)
C16 C21 C20 108.71(12)
N4 C21 H21 109.4
C16 C21 H21 109.4
C20 C21 H21 109.4
O1 C22 H22A 109.5
O1 C22 H22B 109.5
H22A C22 H22B 109.5
O1 C22 H22C 109.5
H22A C22 H22C 109.5
H22B C22 H22C 109.5
C10' O1' C22' 116.82(11)
C13' N1' C2' 110.08(11)
C13' N1' H1' 125.0
C2' N1' H1' 125.0
C5' N4' C21' 116.35(11)
C5' N4' C3' 114.52(12)
C21' N4' C3' 112.06(12)
C7' C2' N1' 108.83(11)
C7' C2' C16' 132.30(13)
N1' C2' C16' 118.85(12)
N4' C3' C14' 108.74(14)
N4' C3' H3'1 109.9
C14' C3' H3'1 109.9
N4' C3' H3'2 109.9
C14' C3' H3'2 109.9
H3'1 C3' H3'2 108.3
N4' C5' C6' 118.13(12)
N4' C5' H5'1 107.8
C6' C5' H5'1 107.8
N4' C5' H5'2 107.8
C6' C5' H5'2 107.8
H5'1 C5' H5'2 107.1
C7' C6' C5' 116.16(12)
C7' C6' H6'1 108.2
C5' C6' H6'1 108.2
C7' C6' H6'2 108.2
C5' C6' H6'2 108.2
H6'1 C6' H6'2 107.4
C2' C7' C8' 106.68(12)
C2' C7' C6' 128.62(12)
C8' C7' C6' 124.66(12)
C13' C8' C9' 119.19(12)
C13' C8' C7' 107.58(12)
C9' C8' C7' 133.22(12)
C10' C9' C8' 118.07(12)
C10' C9' H9' 121.0
C8' C9' H9' 121.0
C9' C10' O1' 123.82(12)
C9' C10' C11' 121.81(13)
O1' C10' C11' 114.32(12)
C12' C11' C10' 120.76(13)
C12' C11' H11' 119.6
C10' C11' H11' 119.6
C11' C12' C13' 118.06(13)
C11' C12' H12' 121.0
C13' C12' H12' 121.0
N1' C13' C12' 131.10(13)
N1' C13' C8' 106.83(12)
C12' C13' C8' 122.07(13)
C15' C14' C3' 108.61(15)
C15' C14' C17' 111.17(15)
C3' C14' C17' 108.01(13)
C15' C14' H14' 109.7
C3' C14' H14' 109.7
C17' C14' H14' 109.7
C14' C15' C20' 109.78(13)
C14' C15' H15C 109.7
C20' C15' H15C 109.7
C14' C15' H15D 109.7
C20' C15' H15D 109.7
H15C C15' H15D 108.2
C2' C16' C21' 111.92(12)
C2' C16' C17' 114.90(13)
C21' C16' C17' 107.20(12)
C2' C16' H16' 107.5
C21' C16' H16' 107.5
C17' C16' H16' 107.5
C14' C17' C16' 109.16(13)
C14' C17' H17C 109.8
C16' C17' H17C 109.8
C14' C17' H17D 109.8
C16' C17' H17D 109.8
H17C C17' H17D 108.3
C19' C18' H18D 109.5
C19' C18' H18E 109.5
H18D C18' H18E 109.5
C19' C18' H18F 109.5
H18D C18' H18F 109.5
H18E C18' H18F 109.5
C18' C19' C20' 114.89(16)
C18' C19' H19C 108.5
C20' C19' H19C 108.5
C18' C19' H19D 108.5
C20' C19' H19D 108.5
H19C C19' H19D 107.5
C19' C20' C21' 112.61(14)
C19' C20' C15' 113.72(14)
C21' C20' C15' 106.99(14)
C19' C20' H20' 107.8
C21' C20' H20' 107.8
C15' C20' H20' 107.8
N4' C21' C16' 113.35(12)
N4' C21' C20' 108.24(12)
C16' C21' C20' 108.38(12)
N4' C21' H21' 108.9
C16' C21' H21' 108.9
C20' C21' H21' 108.9
O1' C22' H22D 109.5
O1' C22' H22E 109.5
H22D C22' H22E 109.5
O1' C22' H22F 109.5
H22D C22' H22F 109.5
H22E C22' H22F 109.5

loop_
_geom_bond_atom_site_label_1
_geom_bond_atom_site_label_2
_geom_bond_distance
O1 C10 1.3765(19)
O1 C22 1.413(2)
N1 C13 1.3772(19)
N1 C2 1.3926(18)
N1 H1 0.8600
N4 C5 1.4537(19)
N4 C21 1.4664(18)
N4 C3 1.471(2)
C2 C7 1.374(2)
C2 C16 1.500(2)
C3 C14 1.521(2)
C3 H3A 0.9700
C3 H3B 0.9700
C5 C6 1.525(2)
C5 H5A 0.9700
C5 H5B 0.9700
C6 C7 1.5047(19)
C6 H6A 0.9700
C6 H6B 0.9700
C7 C8 1.4295(19)
C8 C13 1.406(2)
C8 C9 1.406(2)
C9 C10 1.383(2)
C9 H9 0.9300
C10 C11 1.400(2)
C11 C12 1.376(2)
C11 H11 0.9300
C12 C13 1.396(2)
C12 H12 0.9300
C14 C15 1.519(2)
C14 C17 1.528(2)
C14 H14 0.9800
C15 C20 1.541(2)
C15 H15A 0.9700
C15 H15B 0.9700
C16 C21 1.534(2)
C16 C17 1.561(2)
C16 H16 0.9800
C17 H17A 0.9700
C17 H17B 0.9700
C18 C19 1.497(3)
C18 H18A 0.9600
C18 H18B 0.9600
C18 H18C 0.9600
C19 C20 1.527(2)
C19 H19A 0.9700
C19 H19B 0.9700
C20 C21 1.543(2)
C20 H20 0.9800
C21 H21 0.9800
C22 H22A 0.9600
C22 H22B 0.9600
C22 H22C 0.9600
O1' C10' 1.3882(17)
O1' C22' 1.4286(18)
N1' C13' 1.3746(18)
N1' C2' 1.3802(18)
N1' H1' 0.8600
N4' C5' 1.4486(18)
N4' C21' 1.4655(19)
N4' C3' 1.466(2)
C2' C7' 1.3767(19)
C2' C16' 1.4944(19)
C3' C14' 1.520(2)
C3' H3'1 0.9700
C3' H3'2 0.9700
C5' C6' 1.534(2)
C5' H5'1 0.9700
C5' H5'2 0.9700
C6' C7' 1.5036(19)
C6' H6'1 0.9700
C6' H6'2 0.9700
C7' C8' 1.4366(19)
C8' C13' 1.4096(19)
C8' C9' 1.4108(19)
C9' C10' 1.3788(19)
C9' H9' 0.9300
C10' C11' 1.407(2)
C11' C12' 1.373(2)
C11' H11' 0.9300
C12' C13' 1.391(2)
C12' H12' 0.9300
C14' C15' 1.519(3)
C14' C17' 1.532(2)
C14' H14' 0.9800
C15' C20' 1.548(3)
C15' H15C 0.9700
C15' H15D 0.9700
C16' C21' 1.536(2)
C16' C17' 1.565(2)
C16' H16' 0.9800
C17' H17C 0.9700
C17' H17D 0.9700
C18' C19' 1.512(3)
C18' H18D 0.9600
C18' H18E 0.9600
C18' H18F 0.9600
C19' C20' 1.529(3)
C19' H19C 0.9700
C19' H19D 0.9700
C20' C21' 1.539(2)
C20' H20' 0.9800
C21' H21' 0.9800
C22' H22D 0.9600
C22' H22E 0.9600
C22' H22F 0.9600

loop_
_geom_torsion_atom_site_label_1
_geom_torsion_atom_site_label_2
_geom_torsion_atom_site_label_3
_geom_torsion_atom_site_label_4
_geom_torsion
C13 N1 C2 C7 -0.55(16)
C13 N1 C2 C16 173.41(12)
C5 N4 C3 C14 152.76(12)
C21 N4 C3 C14 18.98(16)
C21 N4 C5 C6 80.34(16)
C3 N4 C5 C6 -51.35(18)
N4 C5 C6 C7 -48.4(2)
N1 C2 C7 C8 0.51(16)
C16 C2 C7 C8 -172.01(15)
N1 C2 C7 C6 174.86(14)
C16 C2 C7 C6 2.3(3)
C5 C6 C7 C2 22.3(2)
C5 C6 C7 C8 -164.01(13)
C2 C7 C8 C13 -0.30(16)
C6 C7 C8 C13 -175.26(13)
C2 C7 C8 C9 177.10(14)
C6 C7 C8 C9 2.1(2)
C13 C8 C9 C10 -0.2(2)
C7 C8 C9 C10 -177.37(14)
C22 O1 C10 C9 7.9(2)
C22 O1 C10 C11 -170.97(14)
C8 C9 C10 O1 -178.14(13)
C8 C9 C10 C11 0.7(2)
O1 C10 C11 C12 178.77(13)
C9 C10 C11 C12 -0.2(2)
C10 C11 C12 C13 -0.8(2)
C2 N1 C13 C12 -176.23(15)
C2 N1 C13 C8 0.36(15)
C11 C12 C13 N1 177.47(14)
C11 C12 C13 C8 1.3(2)
C9 C8 C13 N1 -177.80(12)
C7 C8 C13 N1 -0.04(15)
C9 C8 C13 C12 -0.8(2)
C7 C8 C13 C12 176.99(13)
N4 C3 C14 C15 48.91(16)
N4 C3 C14 C17 -69.67(16)
C3 C14 C15 C20 -68.24(16)
C17 C14 C15 C20 50.45(17)
C7 C2 C16 C21 -30.5(2)
N1 C2 C16 C21 157.46(12)
C7 C2 C16 C17 90.91(19)
N1 C2 C16 C17 -81.12(15)
C15 C14 C17 C16 -68.42(16)
C3 C14 C17 C16 49.19(16)
C2 C16 C17 C14 -112.15(14)
C21 C16 C17 C14 13.37(15)
C18 C19 C20 C15 165.19(15)
C18 C19 C20 C21 -74.10(19)
C14 C15 C20 C19 139.89(14)
C14 C15 C20 C21 16.05(17)
C5 N4 C21 C16 -86.32(15)
C3 N4 C21 C16 47.14(16)
C5 N4 C21 C20 154.09(12)
C3 N4 C21 C20 -72.45(15)
C2 C16 C21 N4 59.14(16)
C17 C16 C21 N4 -65.00(14)
C2 C16 C21 C20 177.87(12)
C17 C16 C21 C20 53.73(15)
C19 C20 C21 N4 -73.23(17)
C15 C20 C21 N4 50.32(15)
C19 C20 C21 C16 164.63(13)
C15 C20 C21 C16 -71.82(15)
C13' N1' C2' C7' 0.59(16)
C13' N1' C2' C16' -178.15(12)
C5' N4' C3' C14' 147.37(13)
C21' N4' C3' C14' 12.03(17)
C21' N4' C5' C6' 73.48(17)
C3' N4' C5' C6' -59.88(17)
N4' C5' C6' C7' -55.25(18)
N1' C2' C7' C8' -0.51(15)
C16' C2' C7' C8' 178.00(14)
N1' C2' C7' C6' 177.14(13)
C16' C2' C7' C6' -4.4(3)
C5' C6' C7' C2' 38.1(2)
C5' C6' C7' C8' -144.68(14)
C2' C7' C8' C13' 0.26(15)
C6' C7' C8' C13' -177.51(13)
C2' C7' C8' C9' -178.20(14)
C6' C7' C8' C9' 4.0(2)
C13' C8' C9' C10' -1.4(2)
C7' C8' C9' C10' 176.94(14)
C8' C9' C10' O1' -174.90(12)
C8' C9' C10' C11' 2.5(2)
C22' O1' C10' C9' -5.95(19)
C22' O1' C10' C11' 176.45(13)
C9' C10' C11' C12' -1.8(2)
O1' C10' C11' C12' 175.81(13)
C10' C11' C12' C13' -0.1(2)
C2' N1' C13' C12' 178.75(14)
C2' N1' C13' C8' -0.41(15)
C11' C12' C13' N1' -177.88(14)
C11' C12' C13' C8' 1.2(2)
C9' C8' C13' N1' 178.81(12)
C7' C8' C13' N1' 0.09(15)
C9' C8' C13' C12' -0.4(2)
C7' C8' C13' C12' -179.17(13)
N4' C3' C14' C15' 52.97(17)
N4' C3' C14' C17' -67.71(17)
C3' C14' C15' C20' -64.45(17)
C17' C14' C15' C20' 54.25(19)
C7' C2' C16' C21' -38.8(2)
N1' C2' C16' C21' 139.58(13)
C7' C2' C16' C17' 83.75(19)
N1' C2' C16' C17' -97.86(16)
C15' C14' C17' C16' -61.10(17)
C3' C14' C17' C16' 57.96(18)
C2' C16' C17' C14' -122.92(14)
C21' C16' C17' C14' 2.15(17)
C18' C19' C20' C21' -71.4(2)
C18' C19' C20' C15' 166.67(15)
C14' C15' C20' C19' 134.38(16)
C14' C15' C20' C21' 9.40(19)
C5' N4' C21' C16' -82.91(15)
C3' N4' C21' C16' 51.55(16)
C5' N4' C21' C20' 156.83(13)
C3' N4' C21' C20' -68.71(16)
C2' C16' C21' N4' 68.42(16)
C17' C16' C21' N4' -58.43(15)
C2' C16' C21' C20' -171.40(13)
C17' C16' C21' C20' 61.75(16)
C19' C20' C21' N4' -71.39(17)
C15' C20' C21' N4' 54.26(16)
C19' C20' C21' C16' 165.30(14)
C15' C20' C21' C16' -69.06(16)
